data_7225918
loop_
_publ_author_name
'Zhao, He'
'Wang, Yongtao'
'Harrington, Steven'
'Ma, Lei'
'Hu, Shuzhi'
'Wu, Xue'
'Tang, Huan'
'Xue, Mei'
'Wang, Yubin'

_publ_section_title
;
 Remarkable substitution influence on the mechanochromism of cyanostilbene
 derivatives
;
_journal_issue 71
_journal_name_full 'RSC Adv.'
_journal_page_first 66477
_journal_paper_doi 10.1039/C6RA14707K
_journal_volume 6
_journal_year 2016
_chemical_formula_moiety 'C27 H17 Cl N2'
_chemical_formula_sum 'C27 H17 Cl N2'
_chemical_formula_weight 404.88
_space_group_crystal_system monoclinic
_space_group_IT_number 14
_space_group_name_Hall '-P 2ybc'
_space_group_name_H-M_alt 'P 1 21/c 1'
_symmetry_space_group_name_Hall '-P 2ybc'
_symmetry_space_group_name_H-M 'P 1 21/c 1'
_atom_sites_solution_hydrogens geom
_audit_creation_date 2016-04-15
_audit_creation_method
;
Olex2 1.2
(compiled 2015.09.30 svn.r3233 for OlexSys, GUI svn.r5103)
;
_audit_update_record
;
2016-04-16 deposited with the CCDC.
2016-07-07 downloaded from the CCDC.
;
_cell_angle_alpha 90
_cell_angle_beta 102.965(8)
_cell_angle_gamma 90
_cell_formula_units_Z 4
_cell_length_a 16.672(12)
_cell_length_b 13.929(10)
_cell_length_c 8.865(6)
_cell_measurement_reflns_used 4727
_cell_measurement_temperature 296(2)
_cell_measurement_theta_max 25.58
_cell_measurement_theta_min 2.51
_cell_volume 2006(2)
_computing_cell_refinement 'SAINT v8.27A (Bruker, 2012)'
_computing_data_reduction 'SAINT v8.27A (Bruker, 2012)'
_computing_molecular_graphics 'Olex2 (Dolomanov et al., 2009)'
_computing_publication_material 'Olex2 (Dolomanov et al., 2009)'
_computing_structure_refinement 'XL (Sheldrick, 2008)'
_computing_structure_solution 'XS (Sheldrick, 2008)'
_diffrn_ambient_temperature 296.15
_diffrn_measured_fraction_theta_full 0.999
_diffrn_measured_fraction_theta_max 0.999
_diffrn_measurement_device_type 'Bruker APEX-II CCD'
_diffrn_measurement_method '\f and \w scans'
_diffrn_radiation_monochromator graphite
_diffrn_radiation_type MoK\a
_diffrn_radiation_wavelength 0.71073
_diffrn_reflns_av_R_equivalents 0.0273
_diffrn_reflns_av_unetI/netI 0.0224
_diffrn_reflns_Laue_measured_fraction_full 0.999
_diffrn_reflns_Laue_measured_fraction_max 0.999
_diffrn_reflns_limit_h_max 19
_diffrn_reflns_limit_h_min -19
_diffrn_reflns_limit_k_max 16
_diffrn_reflns_limit_k_min -16
_diffrn_reflns_limit_l_max 10
_diffrn_reflns_limit_l_min -10
_diffrn_reflns_number 15752
_diffrn_reflns_point_group_measured_fraction_full 0.999
_diffrn_reflns_point_group_measured_fraction_max 0.999
_diffrn_reflns_theta_full 25.008
_diffrn_reflns_theta_max 25.008
_diffrn_reflns_theta_min 2.774
_diffrn_standards_number 0
_exptl_absorpt_coefficient_mu 0.207
_exptl_absorpt_correction_type none
_exptl_crystal_colour yellow
_exptl_crystal_colour_primary yellow
_exptl_crystal_density_diffrn 1.340
_exptl_crystal_description block
_exptl_crystal_F_000 840
_exptl_crystal_size_max 0.21
_exptl_crystal_size_mid 0.2
_exptl_crystal_size_min 0.19
_refine_diff_density_max 0.114
_refine_diff_density_min -0.276
_refine_diff_density_rms 0.042
_refine_ls_extinction_method none
_refine_ls_goodness_of_fit_ref 1.031
_refine_ls_hydrogen_treatment constr
_refine_ls_matrix_type full
_refine_ls_number_parameters 271
_refine_ls_number_reflns 3544
_refine_ls_number_restraints 0
_refine_ls_restrained_S_all 1.031
_refine_ls_R_factor_all 0.0519
_refine_ls_R_factor_gt 0.0380
_refine_ls_shift/su_max 0.001
_refine_ls_shift/su_mean 0.000
_refine_ls_structure_factor_coef Fsqd
_refine_ls_weighting_details 'w=1/[\s^2^(Fo^2^)+(0.0455P)^2^+0.4702P] where P=(Fo^2^+2Fc^2^)/3'
_refine_ls_weighting_scheme calc
_refine_ls_wR_factor_gt 0.0905
_refine_ls_wR_factor_ref 0.1004
_reflns_Friedel_coverage 0.000
_reflns_number_gt 2775
_reflns_number_total 3544
_reflns_threshold_expression 'I > 2\s(I)'
_cod_data_source_file c6ra14707k2.cif
_cod_data_source_block www
_cod_database_code 7225918
_shelx_space_group_comment
;
The symmetry employed for this shelxl refinement is uniquely defined
by the following loop, which should always be used as a source of
symmetry information in preference to the above space-group names.
They are only intended as comments.
;
_olex2_refinement_description
;
1. Fixed Uiso
 At 1.2 times of:
  All C(H) groups
2.a Aromatic/amide H refined with riding coordinates:
 C2(H2), C3(H3), C4(H4), C5(H5), C8(H8), C10(H10), C11(H11), C14(H14),
 C15(H15), C16(H16), C17(H17), C18(H18), C19(H19), C23(H23), C24(H24), C26(H26),
  C27(H27)
;
_shelx_shelxl_version_number 2014/7
_olex2_submission_special_instructions 'No special instructions were received'

loop_
_space_group_symop_operation_xyz
'x, y, z'
'-x, y+1/2, -z+1/2'
'-x, -y, -z'
'x, -y-1/2, z-1/2'

loop_
_atom_site_label
_atom_site_type_symbol
_atom_site_fract_x
_atom_site_fract_y
_atom_site_fract_z
_atom_site_U_iso_or_equiv
_atom_site_adp_type
_atom_site_occupancy
_atom_site_site_symmetry_order
_atom_site_calc_flag
_atom_site_refinement_flags_posn
Cl1 Cl 0.78141(4) 0.12247(4) 1.36597(7) 0.0905(2) Uani 1 1 d .
N1 N 0.16590(8) 0.18722(9) 0.27036(15) 0.0432(3) Uani 1 1 d .
N2 N 0.49471(10) -0.07546(11) 0.67345(19) 0.0620(4) Uani 1 1 d .
C1 C 0.16379(10) 0.09547(11) 0.20547(18) 0.0423(4) Uani 1 1 d .
C2 C 0.10868(11) 0.05716(13) 0.07760(19) 0.0503(4) Uani 1 1 d .
H2 H 0.0635 0.0921 0.0250 0.060 Uiso 1 1 calc R
C3 C 0.12391(12) -0.03432(13) 0.0325(2) 0.0565(5) Uani 1 1 d .
H3 H 0.0883 -0.0613 -0.0529 0.068 Uiso 1 1 calc R
C4 C 0.19109(12) -0.08768(13) 0.1110(2) 0.0560(5) Uani 1 1 d .
H4 H 0.1989 -0.1498 0.0788 0.067 Uiso 1 1 calc R
C5 C 0.24596(11) -0.04905(12) 0.2359(2) 0.0507(4) Uani 1 1 d .
H5 H 0.2911 -0.0845 0.2875 0.061 Uiso 1 1 calc R
C6 C 0.23296(10) 0.04373(11) 0.28404(18) 0.0410(4) Uani 1 1 d .
C7 C 0.27919(9) 0.10677(11) 0.40196(18) 0.0393(4) Uani 1 1 d .
C8 C 0.35132(10) 0.09512(11) 0.51393(18) 0.0427(4) Uani 1 1 d .
H8 H 0.3793 0.0369 0.5228 0.051 Uiso 1 1 calc R
C9 C 0.38202(10) 0.17103(11) 0.61361(18) 0.0417(4) Uani 1 1 d .
C10 C 0.33774(10) 0.25853(11) 0.59513(19) 0.0434(4) Uani 1 1 d .
H10 H 0.3580 0.3094 0.6606 0.052 Uiso 1 1 calc R
C11 C 0.26599(10) 0.27191(11) 0.48458(18) 0.0430(4) Uani 1 1 d .
H11 H 0.2384 0.3304 0.4747 0.052 Uiso 1 1 calc R
C12 C 0.23639(9) 0.19496(11) 0.38832(18) 0.0391(4) Uani 1 1 d .
C13 C 0.10140(10) 0.25661(12) 0.23231(18) 0.0443(4) Uani 1 1 d .
C14 C 0.11723(11) 0.34721(12) 0.18291(19) 0.0510(4) Uani 1 1 d .
H14 H 0.1697 0.3632 0.1714 0.061 Uiso 1 1 calc R
C15 C 0.05400(13) 0.41417(14) 0.1506(2) 0.0631(5) Uani 1 1 d .
H15 H 0.0645 0.4759 0.1199 0.076 Uiso 1 1 calc R
C16 C -0.02446(13) 0.38967(16) 0.1637(2) 0.0695(6) Uani 1 1 d .
H16 H -0.0668 0.4345 0.1407 0.083 Uiso 1 1 calc R
C17 C -0.03983(12) 0.29908(17) 0.2107(3) 0.0699(6) Uani 1 1 d .
H17 H -0.0928 0.2824 0.2183 0.084 Uiso 1 1 calc R
C18 C 0.02284(11) 0.23246(14) 0.2468(2) 0.0586(5) Uani 1 1 d .
H18 H 0.0124 0.1715 0.2808 0.070 Uiso 1 1 calc R
C19 C 0.45509(10) 0.16670(12) 0.74012(19) 0.0456(4) Uani 1 1 d .
H19 H 0.4677 0.2243 0.7931 0.055 Uiso 1 1 calc R
C20 C 0.50780(10) 0.09443(11) 0.79460(18) 0.0424(4) Uani 1 1 d .
C21 C 0.49890(10) 0.00054(12) 0.72402(19) 0.0458(4) Uani 1 1 d .
C22 C 0.57628(10) 0.10268(11) 0.93435(19) 0.0444(4) Uani 1 1 d .
C23 C 0.61592(10) 0.02126(12) 1.0052(2) 0.0474(4) Uani 1 1 d .
H23 H 0.5999 -0.0387 0.9628 0.057 Uiso 1 1 calc R
C24 C 0.67841(11) 0.02678(13) 1.1369(2) 0.0527(4) Uani 1 1 d .
H24 H 0.7040 -0.0288 1.1821 0.063 Uiso 1 1 calc R
C25 C 0.70224(11) 0.11420(13) 1.2000(2) 0.0570(5) Uani 1 1 d .
C26 C 0.66477(14) 0.19628(14) 1.1332(3) 0.0779(7) Uani 1 1 d .
H26 H 0.6812 0.2558 1.1771 0.093 Uiso 1 1 calc R
C27 C 0.60271(13) 0.19073(13) 1.0010(2) 0.0687(6) Uani 1 1 d .
H27 H 0.5782 0.2468 0.9557 0.082 Uiso 1 1 calc R

loop_
_atom_site_aniso_label
_atom_site_aniso_U_11
_atom_site_aniso_U_22
_atom_site_aniso_U_33
_atom_site_aniso_U_23
_atom_site_aniso_U_13
_atom_site_aniso_U_12
Cl1 0.0907(4) 0.0809(4) 0.0758(4) 0.0019(3) -0.0322(3) -0.0011(3)
N1 0.0398(7) 0.0399(7) 0.0471(8) -0.0001(6) 0.0035(6) 0.0050(6)
N2 0.0653(10) 0.0473(9) 0.0685(10) -0.0061(8) 0.0043(8) 0.0089(8)
C1 0.0441(9) 0.0392(9) 0.0442(9) 0.0020(7) 0.0113(7) -0.0033(7)
C2 0.0470(10) 0.0524(11) 0.0487(10) 0.0023(8) 0.0046(8) -0.0046(8)
C3 0.0606(12) 0.0557(11) 0.0518(10) -0.0082(9) 0.0096(9) -0.0138(9)
C4 0.0675(12) 0.0420(10) 0.0597(11) -0.0091(8) 0.0170(10) -0.0069(9)
C5 0.0563(11) 0.0397(9) 0.0560(11) 0.0000(8) 0.0120(9) 0.0030(8)
C6 0.0441(9) 0.0363(8) 0.0429(9) 0.0019(7) 0.0105(7) -0.0018(7)
C7 0.0416(9) 0.0354(8) 0.0413(8) 0.0033(7) 0.0099(7) 0.0017(7)
C8 0.0453(9) 0.0347(8) 0.0472(9) 0.0028(7) 0.0081(7) 0.0064(7)
C9 0.0424(9) 0.0382(8) 0.0437(9) 0.0032(7) 0.0078(7) 0.0013(7)
C10 0.0473(9) 0.0370(8) 0.0447(9) -0.0023(7) 0.0079(7) 0.0015(7)
C11 0.0441(9) 0.0358(8) 0.0489(9) 0.0002(7) 0.0099(8) 0.0081(7)
C12 0.0379(9) 0.0388(9) 0.0405(8) 0.0038(7) 0.0090(7) 0.0029(7)
C13 0.0431(9) 0.0452(9) 0.0414(9) -0.0017(7) 0.0029(7) 0.0069(7)
C14 0.0528(10) 0.0499(10) 0.0466(10) 0.0029(8) 0.0034(8) 0.0057(8)
C15 0.0784(15) 0.0512(11) 0.0515(11) 0.0031(9) -0.0026(10) 0.0171(10)
C16 0.0608(13) 0.0780(15) 0.0606(12) -0.0077(11) -0.0058(10) 0.0308(11)
C17 0.0444(11) 0.0835(16) 0.0786(14) -0.0094(12) 0.0072(10) 0.0126(10)
C18 0.0475(11) 0.0587(11) 0.0683(12) -0.0005(9) 0.0103(9) 0.0028(9)
C19 0.0468(10) 0.0378(9) 0.0494(9) 0.0001(7) 0.0047(8) -0.0016(7)
C20 0.0414(9) 0.0376(8) 0.0467(9) 0.0027(7) 0.0067(7) -0.0012(7)
C21 0.0422(9) 0.0437(10) 0.0487(10) 0.0051(8) 0.0042(8) 0.0057(7)
C22 0.0420(9) 0.0406(9) 0.0485(9) 0.0056(7) 0.0053(8) 0.0000(7)
C23 0.0478(10) 0.0396(9) 0.0532(10) 0.0024(7) 0.0077(8) 0.0024(7)
C24 0.0523(11) 0.0472(10) 0.0551(11) 0.0090(8) 0.0048(8) 0.0082(8)
C25 0.0534(11) 0.0563(11) 0.0536(11) 0.0052(9) -0.0041(9) -0.0028(9)
C26 0.0876(15) 0.0432(11) 0.0821(15) -0.0018(10) -0.0248(12) -0.0057(10)
C27 0.0737(13) 0.0374(10) 0.0778(14) 0.0057(9) -0.0196(11) 0.0001(9)

loop_
_atom_type_symbol
_atom_type_description
_atom_type_scat_dispersion_real
_atom_type_scat_dispersion_imag
_atom_type_scat_source
C C 0.0033 0.0016 'International Tables Vol C Tables 4.2.6.8 and 6.1.1.4'
H H 0.0000 0.0000 'International Tables Vol C Tables 4.2.6.8 and 6.1.1.4'
Cl Cl 0.1484 0.1585 'International Tables Vol C Tables 4.2.6.8 and 6.1.1.4'
N N 0.0061 0.0033 'International Tables Vol C Tables 4.2.6.8 and 6.1.1.4'

loop_
_geom_angle_atom_site_label_1
_geom_angle_atom_site_label_2
_geom_angle_atom_site_label_3
_geom_angle
C1 N1 C13 124.95(13)
C12 N1 C1 108.60(12)
C12 N1 C13 126.11(13)
N1 C1 C6 108.83(14)
C2 C1 N1 129.40(15)
C2 C1 C6 121.62(16)
C1 C2 H2 121.3
C3 C2 C1 117.35(17)
C3 C2 H2 121.3
C2 C3 H3 119.0
C2 C3 C4 121.92(17)
C4 C3 H3 119.0
C3 C4 H4 119.8
C5 C4 C3 120.50(17)
C5 C4 H4 119.8
C4 C5 H5 120.4
C4 C5 C6 119.18(17)
C6 C5 H5 120.4
C1 C6 C7 106.95(14)
C5 C6 C1 119.40(15)
C5 C6 C7 133.60(15)
C8 C7 C6 132.97(14)
C8 C7 C12 120.24(14)
C12 C7 C6 106.79(14)
C7 C8 H8 120.0
C7 C8 C9 119.95(14)
C9 C8 H8 120.0
C8 C9 C10 118.06(15)
C8 C9 C19 125.28(14)
C10 C9 C19 116.62(14)
C9 C10 H10 118.5
C11 C10 C9 123.06(15)
C11 C10 H10 118.5
C10 C11 H11 121.2
C10 C11 C12 117.66(14)
C12 C11 H11 121.2
N1 C12 C7 108.81(13)
C11 C12 N1 130.16(14)
C11 C12 C7 121.02(15)
C14 C13 N1 120.39(16)
C14 C13 C18 120.21(16)
C18 C13 N1 119.39(16)
C13 C14 H14 120.4
C13 C14 C15 119.29(19)
C15 C14 H14 120.4
C14 C15 H15 119.8
C16 C15 C14 120.4(2)
C16 C15 H15 119.8
C15 C16 H16 120.1
C17 C16 C15 119.86(18)
C17 C16 H16 120.1
C16 C17 H17 119.8
C16 C17 C18 120.4(2)
C18 C17 H17 119.8
C13 C18 H18 120.1
C17 C18 C13 119.82(19)
C17 C18 H18 120.1
C9 C19 H19 114.0
C20 C19 C9 131.95(16)
C20 C19 H19 114.0
C19 C20 C21 121.63(15)
C19 C20 C22 123.74(15)
C21 C20 C22 114.56(13)
N2 C21 C20 176.83(18)
C23 C22 C20 120.75(15)
C27 C22 C20 122.18(15)
C27 C22 C23 117.07(16)
C22 C23 H23 119.0
C24 C23 C22 121.90(16)
C24 C23 H23 119.0
C23 C24 H24 120.3
C25 C24 C23 119.48(16)
C25 C24 H24 120.3
C24 C25 Cl1 120.05(14)
C24 C25 C26 120.37(18)
C26 C25 Cl1 119.57(15)
C25 C26 H26 119.9
C25 C26 C27 120.11(18)
C27 C26 H26 119.9
C22 C27 H27 119.5
C26 C27 C22 121.06(17)
C26 C27 H27 119.5

loop_
_geom_bond_atom_site_label_1
_geom_bond_atom_site_label_2
_geom_bond_distance
Cl1 C25 1.746(2)
N1 C1 1.399(2)
N1 C12 1.391(2)
N1 C13 1.429(2)
N2 C21 1.146(2)
C1 C2 1.395(2)
C1 C6 1.405(2)
C2 H2 0.9300
C2 C3 1.376(3)
C3 H3 0.9300
C3 C4 1.393(3)
C4 H4 0.9300
C4 C5 1.378(3)
C5 H5 0.9300
C5 C6 1.393(2)
C6 C7 1.448(2)
C7 C8 1.386(2)
C7 C12 1.412(2)
C8 H8 0.9300
C8 C9 1.399(2)
C9 C10 1.415(2)
C9 C19 1.460(2)
C10 H10 0.9300
C10 C11 1.379(2)
C11 H11 0.9300
C11 C12 1.390(2)
C13 C14 1.381(2)
C13 C18 1.386(3)
C14 H14 0.9300
C14 C15 1.388(3)
C15 H15 0.9300
C15 C16 1.382(3)
C16 H16 0.9300
C16 C17 1.371(3)
C17 H17 0.9300
C17 C18 1.380(3)
C18 H18 0.9300
C19 H19 0.9300
C19 C20 1.352(2)
C20 C21 1.443(2)
C20 C22 1.489(2)
C22 C23 1.390(2)
C22 C27 1.389(3)
C23 H23 0.9300
C23 C24 1.382(2)
C24 H24 0.9300
C24 C25 1.361(3)
C25 C26 1.372(3)
C26 H26 0.9300
C26 C27 1.381(3)
C27 H27 0.9300

loop_
_geom_torsion_atom_site_label_1
_geom_torsion_atom_site_label_2
_geom_torsion_atom_site_label_3
_geom_torsion_atom_site_label_4
_geom_torsion
Cl1 C25 C26 C27 179.28(19)
N1 C1 C2 C3 176.07(16)
N1 C1 C6 C5 -177.60(14)
N1 C1 C6 C7 0.01(17)
N1 C13 C14 C15 -178.29(15)
N1 C13 C18 C17 179.85(16)
C1 N1 C12 C7 -1.29(17)
C1 N1 C12 C11 178.99(16)
C1 N1 C13 C14 -124.84(18)
C1 N1 C13 C18 55.8(2)
C1 C2 C3 C4 0.5(3)
C1 C6 C7 C8 179.33(17)
C1 C6 C7 C12 -0.78(17)
C2 C1 C6 C5 -1.6(2)
C2 C1 C6 C7 175.97(14)
C2 C3 C4 C5 -1.4(3)
C3 C4 C5 C6 0.8(3)
C4 C5 C6 C1 0.7(2)
C4 C5 C6 C7 -176.13(17)
C5 C6 C7 C8 -3.5(3)
C5 C6 C7 C12 176.34(17)
C6 C1 C2 C3 1.0(2)
C6 C7 C8 C9 179.70(16)
C6 C7 C12 N1 1.28(17)
C6 C7 C12 C11 -178.97(14)
C7 C8 C9 C10 -0.5(2)
C7 C8 C9 C19 177.23(15)
C8 C7 C12 N1 -178.82(14)
C8 C7 C12 C11 0.9(2)
C8 C9 C10 C11 0.4(2)
C8 C9 C19 C20 -1.8(3)
C9 C10 C11 C12 0.4(2)
C9 C19 C20 C21 1.6(3)
C9 C19 C20 C22 -175.32(16)
C10 C9 C19 C20 175.93(18)
C10 C11 C12 N1 178.69(15)
C10 C11 C12 C7 -1.0(2)
C12 N1 C1 C2 -174.76(16)
C12 N1 C1 C6 0.79(17)
C12 N1 C13 C14 62.7(2)
C12 N1 C13 C18 -116.73(19)
C12 C7 C8 C9 -0.2(2)
C13 N1 C1 C2 11.6(3)
C13 N1 C1 C6 -172.81(14)
C13 N1 C12 C7 172.21(15)
C13 N1 C12 C11 -7.5(3)
C13 C14 C15 C16 -1.7(3)
C14 C13 C18 C17 0.4(3)
C14 C15 C16 C17 0.8(3)
C15 C16 C17 C18 0.8(3)
C16 C17 C18 C13 -1.4(3)
C18 C13 C14 C15 1.1(3)
C19 C9 C10 C11 -177.52(15)
C19 C20 C22 C23 164.91(17)
C19 C20 C22 C27 -14.2(3)
C20 C22 C23 C24 -178.57(16)
C20 C22 C27 C26 178.1(2)
C21 C20 C22 C23 -12.2(2)
C21 C20 C22 C27 168.72(18)
C22 C23 C24 C25 0.0(3)
C23 C22 C27 C26 -1.0(3)
C23 C24 C25 Cl1 -179.75(14)
C23 C24 C25 C26 -0.2(3)
C24 C25 C26 C27 -0.3(4)
C25 C26 C27 C22 0.9(4)
C27 C22 C23 C24 0.6(3)
